data_7226497
loop_
_publ_author_name
'Zeng, Xianghua'
'Gong, Chunhua'
'Zhang, Junyong'
'Xie, Jingli'

_publ_section_title
;
 A simple and highly diasteroselective approach for the vicinal
 dichlorination of functional olefins
;
_journal_issue 88
_journal_name_full 'RSC Adv.'
_journal_page_first 85182
_journal_paper_doi 10.1039/C6RA20101F
_journal_volume 6
_journal_year 2016
_chemical_formula_sum 'C15 H12 Cl2 O3'
_chemical_formula_weight 311.15
_chemical_name_systematic
;
 ?
;
_space_group_crystal_system orthorhombic
_space_group_IT_number 61
_space_group_name_Hall '-P 2ac 2ab'
_space_group_name_H-M_alt 'P b c a'
_symmetry_space_group_name_Hall '-P 2ac 2ab'
_symmetry_space_group_name_H-M 'P b c a'
_atom_sites_solution_hydrogens geom
_audit_creation_method SHELXL-2014
_audit_update_record
;
2015-08-10 deposited with the CCDC.
2016-09-01 downloaded from the CCDC.
;
_cell_angle_alpha 90
_cell_angle_beta 90
_cell_angle_gamma 90
_cell_formula_units_Z 8
_cell_length_a 7.1786(3)
_cell_length_b 20.0394(12)
_cell_length_c 20.1954(8)
_cell_measurement_temperature 293(2)
_cell_measurement_theta_max 72.161
_cell_measurement_theta_min 4.849
_cell_volume 2905.2(2)
_computing_structure_refinement 'SHELXL-2014 (Sheldrick, 2014)'
_diffrn_ambient_temperature 293(2)
_diffrn_measured_fraction_theta_full 0.818
_diffrn_measured_fraction_theta_max 0.802
_diffrn_measurement_device_type 'Xcalibur, Eos, Gemini'
_diffrn_radiation_type CuK\a
_diffrn_radiation_wavelength 1.54184
_diffrn_reflns_av_R_equivalents 0.1576
_diffrn_reflns_av_unetI/netI 0.1010
_diffrn_reflns_Laue_measured_fraction_full 0.818
_diffrn_reflns_Laue_measured_fraction_max 0.802
_diffrn_reflns_limit_h_max 5
_diffrn_reflns_limit_h_min -8
_diffrn_reflns_limit_k_max 23
_diffrn_reflns_limit_k_min -22
_diffrn_reflns_limit_l_max 24
_diffrn_reflns_limit_l_min -14
_diffrn_reflns_number 5886
_diffrn_reflns_point_group_measured_fraction_full 0.818
_diffrn_reflns_point_group_measured_fraction_max 0.802
_diffrn_reflns_theta_full 67.684
_diffrn_reflns_theta_max 72.064
_diffrn_reflns_theta_min 4.379
_exptl_absorpt_coefficient_mu 4.061
_exptl_absorpt_correction_T_max 0.305
_exptl_absorpt_correction_T_min 0.110
_exptl_absorpt_correction_type multi-scan
_exptl_crystal_colour colorless
_exptl_crystal_density_diffrn 1.423
_exptl_crystal_description block
_exptl_crystal_F_000 1280
_exptl_crystal_size_max 0.65
_exptl_crystal_size_mid 0.55
_exptl_crystal_size_min 0.30
_refine_diff_density_max 0.928
_refine_diff_density_min -0.497
_refine_diff_density_rms 0.137
_refine_ls_extinction_coef 0.0036(13)
_refine_ls_extinction_expression Fc^*^=kFc[1+0.001xFc^2^\l^3^/sin(2\q)]^-1/4^
_refine_ls_extinction_method SHELXL
_refine_ls_goodness_of_fit_ref 1.083
_refine_ls_hydrogen_treatment constr
_refine_ls_matrix_type full
_refine_ls_number_parameters 183
_refine_ls_number_reflns 2295
_refine_ls_number_restraints 0
_refine_ls_restrained_S_all 1.083
_refine_ls_R_factor_all 0.1305
_refine_ls_R_factor_gt 0.1240
_refine_ls_shift/su_max 0.000
_refine_ls_shift/su_mean 0.000
_refine_ls_structure_factor_coef Fsqd
_refine_ls_weighting_details 'w=1/[\s^2^(Fo^2^)+(0.2900P)^2^] where P=(Fo^2^+2Fc^2^)/3'
_refine_ls_weighting_scheme calc
_refine_ls_wR_factor_gt 0.3392
_refine_ls_wR_factor_ref 0.3637
_reflns_Friedel_coverage 0.000
_reflns_number_gt 1881
_reflns_number_total 2295
_reflns_threshold_expression 'I > 2\s(I)'
_cod_data_source_file c6ra20101f2.cif
_cod_data_source_block shelx
_cod_database_code 7226497
_shelx_space_group_comment
;
The symmetry employed for this shelxl refinement is uniquely defined
by the following loop, which should always be used as a source of
symmetry information in preference to the above space-group names.
They are only intended as comments.
;
_shelxl_version_number 2014-3

loop_
_space_group_symop_operation_xyz
'x, y, z'
'-x+1/2, -y, z+1/2'
'x+1/2, -y+1/2, -z'
'-x, y+1/2, -z+1/2'
'-x, -y, -z'
'x-1/2, y, -z-1/2'
'-x-1/2, y-1/2, z'
'x, -y-1/2, z-1/2'

loop_
_atom_site_label
_atom_site_type_symbol
_atom_site_fract_x
_atom_site_fract_y
_atom_site_fract_z
_atom_site_U_iso_or_equiv
_atom_site_adp_type
_atom_site_occupancy
_atom_site_site_symmetry_order
_atom_site_calc_flag
_atom_site_refinement_flags_posn
_atom_site_refinement_flags_adp
Cl1 Cl 0.37081(17) 0.82652(8) 0.23229(8) 0.0795(7) Uani 1 1 d . .
Cl2 Cl 0.2339(2) 0.75195(6) 0.03756(6) 0.0742(7) Uani 1 1 d . .
O1 O 0.2888(6) 0.91123(18) 0.0968(4) 0.107(2) Uani 1 1 d . .
O2 O -0.1464(4) 0.84280(17) 0.0882(2) 0.0660(10) Uani 1 1 d . .
O3 O -0.0253(5) 0.92161(15) 0.0227(2) 0.0653(10) Uani 1 1 d . .
C1 C 0.3380(6) 0.6687(2) 0.1901(2) 0.0561(12) Uani 1 1 d . .
H2 H 0.2233 0.6831 0.2061 0.067 Uiso 1 1 calc R U
C2 C 0.3849(6) 0.6032(2) 0.1949(2) 0.0568(12) Uani 1 1 d . .
H3 H 0.3007 0.5733 0.2134 0.068 Uiso 1 1 calc R U
C3 C 0.5605(6) 0.5798(2) 0.17210(19) 0.0496(10) Uani 1 1 d . .
C4 C 0.6149(7) 0.5123(2) 0.1792(3) 0.0610(12) Uani 1 1 d . .
H5 H 0.5315 0.4815 0.1967 0.073 Uiso 1 1 calc R U
C5 C 0.7881(8) 0.4922(3) 0.1606(3) 0.0713(15) Uani 1 1 d . .
H6 H 0.8233 0.4480 0.1667 0.086 Uiso 1 1 calc R U
C6 C 0.9160(8) 0.5381(3) 0.1321(3) 0.0742(15) Uani 1 1 d . .
H7 H 1.0340 0.5238 0.1194 0.089 Uiso 1 1 calc R U
C7 C 0.8652(7) 0.6028(3) 0.1233(3) 0.0626(12) Uani 1 1 d . .
H8 H 0.9484 0.6324 0.1037 0.075 Uiso 1 1 calc R U
C8 C 0.6855(6) 0.6261(2) 0.1438(2) 0.0496(10) Uani 1 1 d . .
C9 C 0.6321(5) 0.6937(2) 0.1382(2) 0.0482(10) Uani 1 1 d . .
H10 H 0.7138 0.7239 0.1186 0.058 Uiso 1 1 calc R U
C10 C 0.4640(6) 0.71608(19) 0.16069(19) 0.0471(10) Uani 1 1 d . .
C11 C 0.4062(6) 0.7872(2) 0.1525(2) 0.0556(11) Uani 1 1 d . .
H11 H 0.5048 0.8111 0.1289 0.067 Uiso 1 1 calc R U
C12 C 0.2256(6) 0.79588(19) 0.1152(2) 0.0509(10) Uani 1 1 d . .
H12 H 0.1230 0.7782 0.1420 0.061 Uiso 1 1 calc R U
C13 C 0.1791(7) 0.8662(2) 0.0939(3) 0.0648(14) Uani 1 1 d . .
C14 C -0.0193(5) 0.87521(19) 0.0677(2) 0.0517(11) Uani 1 1 d . .
C15 C -0.2067(9) 0.9345(3) -0.0085(3) 0.0751(15) Uani 1 1 d . .
H16A H -0.1939 0.9696 -0.0405 0.113 Uiso 1 1 calc R U
H16B H -0.2950 0.9476 0.0247 0.113 Uiso 1 1 calc R U
H16C H -0.2496 0.8947 -0.0301 0.113 Uiso 1 1 calc R U

loop_
_atom_site_aniso_label
_atom_site_aniso_U_11
_atom_site_aniso_U_22
_atom_site_aniso_U_33
_atom_site_aniso_U_23
_atom_site_aniso_U_13
_atom_site_aniso_U_12
Cl1 0.0815(10) 0.0798(14) 0.0774(10) -0.0343(7) -0.0129(6) 0.0109(6)
Cl2 0.1115(11) 0.0564(13) 0.0547(9) -0.0076(5) -0.0154(6) 0.0232(6)
O1 0.084(2) 0.039(3) 0.197(7) 0.023(3) -0.045(3) -0.0127(16)
O2 0.0700(18) 0.045(2) 0.083(2) 0.0139(16) -0.0021(16) -0.0033(12)
O3 0.081(2) 0.042(2) 0.074(2) 0.0134(16) -0.0099(18) -0.0016(14)
C1 0.0593(19) 0.054(3) 0.055(2) 0.0164(19) 0.0103(19) 0.0039(16)
C2 0.064(2) 0.052(3) 0.055(2) 0.0184(19) 0.0025(19) -0.0042(16)
C3 0.067(2) 0.041(3) 0.0411(18) -0.0010(14) -0.0041(17) 0.0000(15)
C4 0.090(3) 0.035(3) 0.058(2) -0.0020(18) -0.011(2) -0.0065(19)
C5 0.096(3) 0.039(3) 0.079(4) -0.019(2) -0.011(3) 0.011(2)
C6 0.084(3) 0.049(3) 0.089(4) -0.014(3) 0.010(3) 0.014(2)
C7 0.067(2) 0.053(3) 0.067(3) -0.006(2) 0.009(2) 0.0023(17)
C8 0.064(2) 0.044(3) 0.0409(17) -0.0009(15) 0.0019(17) 0.0006(15)
C9 0.061(2) 0.041(3) 0.0432(18) 0.0029(15) 0.0034(15) -0.0009(14)
C10 0.062(2) 0.036(2) 0.0426(17) 0.0044(14) -0.0023(16) 0.0030(14)
C11 0.062(2) 0.043(3) 0.062(2) -0.0036(19) 0.002(2) 0.0023(15)
C12 0.067(2) 0.027(2) 0.059(2) -0.0011(16) -0.0049(19) 0.0032(14)
C13 0.072(2) 0.029(3) 0.093(4) 0.005(2) -0.010(2) -0.0043(17)
C14 0.065(2) 0.026(2) 0.064(3) 0.0007(16) -0.0033(19) 0.0028(14)
C15 0.092(3) 0.057(4) 0.076(4) 0.016(3) -0.023(3) 0.006(2)

loop_
_atom_type_symbol
_atom_type_description
_atom_type_scat_dispersion_real
_atom_type_scat_dispersion_imag
_atom_type_scat_source
Cl Cl 0.3639 0.7018 'International Tables Vol C Tables 4.2.6.8 and 6.1.1.4'
O O 0.0492 0.0322 'International Tables Vol C Tables 4.2.6.8 and 6.1.1.4'
C C 0.0181 0.0091 'International Tables Vol C Tables 4.2.6.8 and 6.1.1.4'
H H 0.0000 0.0000 'International Tables Vol C Tables 4.2.6.8 and 6.1.1.4'

loop_
_geom_angle_atom_site_label_1
_geom_angle_atom_site_label_2
_geom_angle_atom_site_label_3
_geom_angle
C14 O3 C15 117.1(4)
C2 C1 C10 120.7(4)
C1 C2 C3 121.1(4)
C8 C3 C4 119.6(4)
C8 C3 C2 118.5(4)
C4 C3 C2 121.9(4)
C5 C4 C3 120.5(5)
C4 C5 C6 120.7(5)
C7 C6 C5 119.8(5)
C6 C7 C8 121.0(5)
C9 C8 C3 119.4(4)
C9 C8 C7 122.3(4)
C3 C8 C7 118.3(4)
C10 C9 C8 121.9(4)
C9 C10 C1 118.5(4)
C9 C10 C11 121.5(4)
C1 C10 C11 120.0(4)
C10 C11 C12 113.8(4)
C10 C11 Cl1 110.9(3)
C12 C11 Cl1 105.9(3)
C11 C12 C13 116.1(4)
C11 C12 Cl2 110.5(3)
C13 C12 Cl2 102.4(4)
O1 C13 C12 122.9(5)
O1 C13 C14 122.7(4)
C12 C13 C14 114.4(4)
O2 C14 O3 127.2(4)
O2 C14 C13 121.9(4)
O3 C14 C13 110.9(4)

loop_
_geom_bond_atom_site_label_1
_geom_bond_atom_site_label_2
_geom_bond_distance
Cl1 C11 1.811(5)
Cl2 C12 1.800(5)
O1 C13 1.198(6)
O2 C14 1.194(5)
O3 C14 1.301(6)
O3 C15 1.469(7)
C1 C2 1.358(7)
C1 C10 1.439(6)
C2 C3 1.422(6)
C3 C8 1.413(6)
C3 C4 1.415(6)
C4 C5 1.360(8)
C5 C6 1.421(9)
C6 C7 1.359(8)
C7 C8 1.433(6)
C8 C9 1.412(7)
C9 C10 1.365(6)
C10 C11 1.493(6)
C11 C12 1.510(6)
C12 C13 1.512(7)
C13 C14 1.529(6)
